data_1565419
loop_
_publ_author_name
'Cheng, Wenqian'
'Shi, Xiaoling'
'Zhang, Yu'
'Jian, Yajun'
'Zhang, Guofang'

_publ_section_title
;
 Novel ferrocene-based 1,2,3-triazolyl compounds: Synthesis,
 anti-migration properties and catalytic effects on oxidizers during
 combustion
;
_journal_name_full 'Inorganica Chimica Acta'
_journal_page_first 119374
_journal_paper_doi 10.1016/j.ica.2019.119374
_journal_volume 502
_journal_year 2020
_chemical_formula_sum 'C20 H18 Fe N4 O3'
_chemical_formula_weight 418.23
_space_group_crystal_system monoclinic
_space_group_IT_number 14
_space_group_name_Hall '-P 2ybc'
_space_group_name_H-M_alt 'P 1 21/c 1'
_atom_sites_solution_hydrogens geom
_audit_creation_method SHELXL-2014/7
_cell_angle_alpha 90
_cell_angle_beta 94.015(7)
_cell_angle_gamma 90
_cell_formula_units_Z 4
_cell_length_a 21.858(4)
_cell_length_b 7.8241(14)
_cell_length_c 10.398(2)
_cell_measurement_reflns_used 12325
_cell_measurement_temperature 153(2)
_cell_measurement_theta_max 26.38
_cell_measurement_theta_min 2.77
_cell_volume 1773.9(6)
_computing_structure_refinement 'SHELXL-2014/7 (Sheldrick, 2014)'
_diffrn_ambient_temperature 153(2)
_diffrn_measured_fraction_theta_full 0.993
_diffrn_measured_fraction_theta_max 0.994
_diffrn_measurement_device_type 'Bruker SMART CCD area-detector'
_diffrn_radiation_type MoK\a
_diffrn_radiation_wavelength 0.71073
_diffrn_reflns_av_R_equivalents 0.0385
_diffrn_reflns_av_unetI/netI 0.0255
_diffrn_reflns_Laue_measured_fraction_full 0.993
_diffrn_reflns_Laue_measured_fraction_max 0.994
_diffrn_reflns_limit_h_max 26
_diffrn_reflns_limit_h_min -26
_diffrn_reflns_limit_k_max 9
_diffrn_reflns_limit_k_min -9
_diffrn_reflns_limit_l_max 12
_diffrn_reflns_limit_l_min -12
_diffrn_reflns_number 20177
_diffrn_reflns_point_group_measured_fraction_full 0.993
_diffrn_reflns_point_group_measured_fraction_max 0.994
_diffrn_reflns_theta_full 25.242
_diffrn_reflns_theta_max 25.998
_diffrn_reflns_theta_min 2.766
_exptl_absorpt_coefficient_mu 0.881
_exptl_absorpt_correction_type multi-scan
_exptl_absorpt_process_details sadabs
_exptl_crystal_colour yellow
_exptl_crystal_density_diffrn 1.566
_exptl_crystal_description block
_exptl_crystal_F_000 864
_exptl_crystal_size_max 0.140
_exptl_crystal_size_mid 0.120
_exptl_crystal_size_min 0.100
_exptl_transmission_factor_max 0.7454
_exptl_transmission_factor_min 0.5196
_refine_diff_density_max 0.252
_refine_diff_density_min -0.321
_refine_diff_density_rms 0.048
_refine_ls_extinction_coef .
_refine_ls_extinction_method none
_refine_ls_goodness_of_fit_ref 1.072
_refine_ls_hydrogen_treatment constr
_refine_ls_matrix_type full
_refine_ls_number_parameters 253
_refine_ls_number_reflns 3469
_refine_ls_number_restraints 0
_refine_ls_restrained_S_all 1.072
_refine_ls_R_factor_all 0.0330
_refine_ls_R_factor_gt 0.0295
_refine_ls_shift/su_max 0.001
_refine_ls_shift/su_mean 0.000
_refine_ls_structure_factor_coef Fsqd
_refine_ls_weighting_details 'w=1/[\s^2^(Fo^2^)+(0.0297P)^2^+1.2719P] where P=(Fo^2^+2Fc^2^)/3'
_refine_ls_weighting_scheme calc
_refine_ls_wR_factor_gt 0.0734
_refine_ls_wR_factor_ref 0.0755
_reflns_Friedel_coverage 0.000
_reflns_Friedel_fraction_full .
_reflns_Friedel_fraction_max .
_reflns_number_gt 3186
_reflns_number_total 3469
_reflns_threshold_expression 'I > 2\s(I)'
_cod_data_source_file 9.cif
_cod_data_source_block 1
_cod_original_cell_volume 1773.8(6)
_cod_original_sg_symbol_H-M 'P 21/c'
_cod_database_code 1565419
_shelx_shelxl_version_number 2014/7
_shelx_space_group_comment
;
The symmetry employed for this shelxl refinement is uniquely defined
by the following loop, which should always be used as a source of
symmetry information in preference to the above space-group names.
They are only intended as comments.
;
_shelx_estimated_absorpt_t_min 0.887
_shelx_estimated_absorpt_t_max 0.917

loop_
_space_group_symop_operation_xyz
'x, y, z'
'-x, y+1/2, -z+1/2'
'-x, -y, -z'
'x, -y-1/2, z-1/2'

loop_
_atom_site_label
_atom_site_type_symbol
_atom_site_fract_x
_atom_site_fract_y
_atom_site_fract_z
_atom_site_U_iso_or_equiv
_atom_site_adp_type
_atom_site_occupancy
_atom_site_site_symmetry_order
_atom_site_calc_flag
_atom_site_refinement_flags_posn
_atom_site_refinement_flags_adp
_atom_site_refinement_flags_occupancy
_atom_site_disorder_assembly
_atom_site_disorder_group
Fe1 Fe 0.11536(2) 0.50989(3) 0.14528(2) 0.01860(9) Uani 1 1 d . . . . .
O1 O 0.45662(6) 0.58290(19) 0.15901(12) 0.0319(3) Uani 1 1 d . . . . .
N1 N 0.26914(6) 0.57705(19) -0.01697(14) 0.0222(3) Uani 1 1 d . . . . .
C15 C 0.50824(8) 0.5937(2) 0.23923(18) 0.0251(4) Uani 1 1 d . . . . .
C4 C 0.05853(8) 0.6660(2) 0.03505(17) 0.0250(4) Uani 1 1 d . . . . .
H4 H 0.0127 0.6677 0.0335 0.030 Uiso 1 1 calc R U . . .
N3 N 0.35207(7) 0.7231(2) 0.00286(15) 0.0278(3) Uani 1 1 d . . . . .
C2 C 0.16036(8) 0.7251(2) 0.08782(17) 0.0234(4) Uani 1 1 d . . . . .
H2 H 0.1987 0.7744 0.1311 0.028 Uiso 1 1 calc R U . . .
N2 N 0.30192(7) 0.6989(2) -0.07265(14) 0.0268(3) Uani 1 1 d . . . . .
O3 O 0.72334(6) 0.5784(2) 0.40825(17) 0.0481(4) Uani 1 1 d . . . . .
C18 C 0.61813(8) 0.6075(2) 0.38315(19) 0.0276(4) Uani 1 1 d . . . . .
C13 C 0.35086(8) 0.6171(2) 0.10605(17) 0.0235(4) Uani 1 1 d . . . . .
N4 N 0.67631(7) 0.6115(2) 0.46133(19) 0.0352(4) Uani 1 1 d . . . . .
O2 O 0.67614(7) 0.6486(2) 0.57588(16) 0.0478(4) Uani 1 1 d . . . . .
C1 C 0.15743(7) 0.5997(2) -0.01173(16) 0.0211(3) Uani 1 1 d . . . . .
C5 C 0.09433(7) 0.5630(2) -0.04449(16) 0.0224(3) Uani 1 1 d . . . . .
H5 H 0.0780 0.4800 -0.1116 0.027 Uiso 1 1 calc R U . . .
C14 C 0.39959(8) 0.6166(3) 0.21252(18) 0.0338(4) Uani 1 1 d . . . . .
H14A H 0.4011 0.7287 0.2567 0.041 Uiso 1 1 calc R U . . .
H14B H 0.3910 0.5273 0.2764 0.041 Uiso 1 1 calc R U . . .
C12 C 0.29790(8) 0.5239(2) 0.09426(18) 0.0258(4) Uani 1 1 d . . . . .
H12 H 0.2844 0.4400 0.1520 0.031 Uiso 1 1 calc R U . . .
C16 C 0.50938(8) 0.6366(3) 0.36776(19) 0.0354(5) Uani 1 1 d . . . . .
H16 H 0.4723 0.6617 0.4064 0.043 Uiso 1 1 calc R U . . .
C11 C 0.20997(8) 0.5246(3) -0.07792(18) 0.0280(4) Uani 1 1 d . . . . .
H11A H 0.2070 0.3983 -0.0760 0.034 Uiso 1 1 calc R U . . .
H11B H 0.2072 0.5611 -0.1693 0.034 Uiso 1 1 calc R U . . .
C17 C 0.56490(9) 0.6429(3) 0.4403(2) 0.0400(5) Uani 1 1 d . . . . .
H17 H 0.5661 0.6716 0.5292 0.048 Uiso 1 1 calc R U . . .
C10 C 0.15750(10) 0.2891(3) 0.2051(2) 0.0425(5) Uani 1 1 d . . . . .
H10 H 0.1928 0.2341 0.1650 0.051 Uiso 1 1 calc R U . . .
C20 C 0.56243(9) 0.5561(4) 0.1833(2) 0.0472(6) Uani 1 1 d . . . . .
H20 H 0.5615 0.5243 0.0950 0.057 Uiso 1 1 calc R U . . .
C8 C 0.06082(9) 0.3610(3) 0.2501(2) 0.0388(5) Uani 1 1 d . . . . .
H8 H 0.0150 0.3661 0.2477 0.047 Uiso 1 1 calc R U . . .
C6 C 0.16194(10) 0.4107(3) 0.3049(2) 0.0461(6) Uani 1 1 d . . . . .
H6 H 0.2008 0.4569 0.3481 0.055 Uiso 1 1 calc R U . . .
C3 C 0.09926(8) 0.7653(2) 0.11715(18) 0.0262(4) Uani 1 1 d . . . . .
H3A H 0.0872 0.8485 0.1838 0.031 Uiso 1 1 calc R U . . .
C9 C 0.09537(11) 0.2581(3) 0.1714(2) 0.0376(5) Uani 1 1 d . . . . .
H9 H 0.0786 0.1772 0.1033 0.045 Uiso 1 1 calc R U . . .
C19 C 0.61759(9) 0.5647(3) 0.2556(2) 0.0452(6) Uani 1 1 d . . . . .
H19 H 0.6549 0.5411 0.2172 0.054 Uiso 1 1 calc R U . . .
C7 C 0.10188(12) 0.4561(3) 0.33330(19) 0.0443(5) Uani 1 1 d . . . . .
H7 H 0.0905 0.5397 0.4003 0.053 Uiso 1 1 calc R U . . .

loop_
_atom_site_aniso_label
_atom_site_aniso_U_11
_atom_site_aniso_U_22
_atom_site_aniso_U_33
_atom_site_aniso_U_23
_atom_site_aniso_U_13
_atom_site_aniso_U_12
Fe1 0.01754(13) 0.02153(14) 0.01662(14) 0.00168(9) 0.00046(9) 0.00161(9)
O1 0.0195(6) 0.0485(8) 0.0277(7) -0.0087(6) 0.0012(5) 0.0079(6)
N1 0.0177(7) 0.0275(8) 0.0219(7) -0.0031(6) 0.0052(5) -0.0018(6)
C15 0.0211(8) 0.0243(9) 0.0297(9) 0.0009(7) 0.0004(7) 0.0028(7)
C4 0.0195(8) 0.0272(9) 0.0282(9) 0.0096(7) 0.0005(7) 0.0023(7)
N3 0.0248(7) 0.0313(8) 0.0273(8) 0.0002(6) 0.0025(6) -0.0062(6)
C2 0.0215(8) 0.0223(8) 0.0263(9) -0.0011(7) 0.0017(7) -0.0030(7)
N2 0.0251(7) 0.0319(8) 0.0239(7) 0.0015(6) 0.0040(6) -0.0051(6)
O3 0.0197(7) 0.0571(10) 0.0669(11) 0.0091(8) -0.0004(7) -0.0029(7)
C18 0.0196(8) 0.0232(9) 0.0395(11) 0.0054(8) -0.0026(7) -0.0029(7)
C13 0.0199(8) 0.0280(9) 0.0232(9) -0.0031(7) 0.0049(6) 0.0028(7)
N4 0.0227(8) 0.0284(8) 0.0535(11) 0.0081(8) -0.0049(7) -0.0055(6)
O2 0.0352(8) 0.0585(10) 0.0473(10) -0.0033(8) -0.0129(7) -0.0043(7)
C1 0.0196(8) 0.0247(8) 0.0189(8) 0.0010(7) 0.0008(6) -0.0037(7)
C5 0.0198(8) 0.0287(9) 0.0181(8) 0.0050(7) -0.0025(6) -0.0045(7)
C14 0.0198(8) 0.0567(13) 0.0252(9) -0.0016(9) 0.0038(7) 0.0024(8)
C12 0.0227(8) 0.0286(9) 0.0267(9) 0.0047(7) 0.0059(7) 0.0013(7)
C16 0.0211(9) 0.0582(13) 0.0273(10) 0.0015(9) 0.0039(7) -0.0001(9)
C11 0.0209(8) 0.0392(10) 0.0242(9) -0.0096(8) 0.0029(7) -0.0062(7)
C17 0.0269(10) 0.0650(15) 0.0277(10) 0.0019(10) 0.0001(8) -0.0045(10)
C10 0.0428(12) 0.0382(11) 0.0483(13) 0.0236(10) 0.0162(10) 0.0194(10)
C20 0.0270(10) 0.0765(17) 0.0381(12) -0.0214(12) 0.0019(9) 0.0124(11)
C8 0.0297(10) 0.0483(12) 0.0394(11) 0.0250(10) 0.0091(8) 0.0021(9)
C6 0.0434(12) 0.0530(14) 0.0388(12) 0.0239(11) -0.0194(10) -0.0061(11)
C3 0.0255(9) 0.0218(8) 0.0314(9) 0.0023(7) 0.0040(7) 0.0031(7)
C9 0.0584(13) 0.0248(9) 0.0295(10) 0.0094(8) 0.0028(9) -0.0061(9)
C19 0.0208(9) 0.0655(15) 0.0498(13) -0.0148(12) 0.0050(9) 0.0092(10)
C7 0.0743(16) 0.0420(12) 0.0176(9) 0.0076(9) 0.0107(10) 0.0104(11)

loop_
_atom_type_symbol
_atom_type_description
_atom_type_scat_dispersion_real
_atom_type_scat_dispersion_imag
_atom_type_scat_source
C C 0.0033 0.0016 'International Tables Vol C Tables 4.2.6.8 and 6.1.1.4'
H H 0.0000 0.0000 'International Tables Vol C Tables 4.2.6.8 and 6.1.1.4'
N N 0.0061 0.0033 'International Tables Vol C Tables 4.2.6.8 and 6.1.1.4'
O O 0.0106 0.0060 'International Tables Vol C Tables 4.2.6.8 and 6.1.1.4'
Fe Fe 0.3463 0.8444 'International Tables Vol C Tables 4.2.6.8 and 6.1.1.4'

loop_
_geom_angle_atom_site_label_1
_geom_angle_atom_site_label_2
_geom_angle_atom_site_label_3
_geom_angle
_geom_angle_site_symmetry_1
_geom_angle_site_symmetry_3
C10 Fe1 C4 157.88(9) . .
C10 Fe1 C8 67.67(8) . .
C4 Fe1 C8 106.71(8) . .
C10 Fe1 C5 122.41(9) . .
C4 Fe1 C5 41.01(7) . .
C8 Fe1 C5 122.30(8) . .
C10 Fe1 C6 40.39(10) . .
C4 Fe1 C6 159.45(10) . .
C8 Fe1 C6 67.92(9) . .
C5 Fe1 C6 158.76(9) . .
C10 Fe1 C9 40.19(9) . .
C4 Fe1 C9 121.74(8) . .
C8 Fe1 C9 40.33(9) . .
C5 Fe1 C9 106.85(8) . .
C6 Fe1 C9 67.89(9) . .
C10 Fe1 C7 67.95(9) . .
C4 Fe1 C7 122.64(9) . .
C8 Fe1 C7 40.56(10) . .
C5 Fe1 C7 158.72(9) . .
C6 Fe1 C7 40.46(10) . .
C9 Fe1 C7 68.08(9) . .
C10 Fe1 C3 160.46(9) . .
C4 Fe1 C3 40.72(7) . .
C8 Fe1 C3 122.27(8) . .
C5 Fe1 C3 68.75(7) . .
C6 Fe1 C3 123.99(9) . .
C9 Fe1 C3 157.76(8) . .
C7 Fe1 C3 107.66(8) . .
C10 Fe1 C1 108.38(8) . .
C4 Fe1 C1 68.71(7) . .
C8 Fe1 C1 158.89(8) . .
C5 Fe1 C1 40.82(6) . .
C6 Fe1 C1 123.48(8) . .
C9 Fe1 C1 123.25(8) . .
C7 Fe1 C1 159.21(9) . .
C3 Fe1 C1 68.55(7) . .
C10 Fe1 C2 124.59(8) . .
C4 Fe1 C2 68.37(7) . .
C8 Fe1 C2 158.77(9) . .
C5 Fe1 C2 68.42(7) . .
C6 Fe1 C2 109.02(8) . .
C9 Fe1 C2 159.91(8) . .
C7 Fe1 C2 123.39(9) . .
C3 Fe1 C2 40.63(7) . .
C1 Fe1 C2 40.53(7) . .
C15 O1 C14 117.43(14) . .
C12 N1 N2 110.99(14) . .
C12 N1 C11 129.35(15) . .
N2 N1 C11 119.63(15) . .
O1 C15 C16 124.69(16) . .
O1 C15 C20 115.26(17) . .
C16 C15 C20 120.05(17) . .
C3 C4 C5 108.11(14) . .
C3 C4 Fe1 69.99(10) . .
C5 C4 Fe1 69.50(9) . .
C3 C4 H4 125.9 . .
C5 C4 H4 125.9 . .
Fe1 C4 H4 125.9 . .
N2 N3 C13 108.76(14) . .
C1 C2 C3 108.20(15) . .
C1 C2 Fe1 69.48(10) . .
C3 C2 Fe1 69.18(10) . .
C1 C2 H2 125.9 . .
C3 C2 H2 125.9 . .
Fe1 C2 H2 125.9 . .
N3 N2 N1 106.94(14) . .
C19 C18 C17 121.33(17) . .
C19 C18 N4 119.55(17) . .
C17 C18 N4 119.10(18) . .
N3 C13 C12 108.57(16) . .
N3 C13 C14 122.64(16) . .
C12 C13 C14 128.73(17) . .
O2 N4 O3 123.09(17) . .
O2 N4 C18 118.95(17) . .
O3 N4 C18 117.95(18) . .
C2 C1 C5 107.79(15) . .
C2 C1 C11 127.35(15) . .
C5 C1 C11 124.77(15) . .
C2 C1 Fe1 69.99(10) . .
C5 C1 Fe1 69.00(9) . .
C11 C1 Fe1 129.12(13) . .
C1 C5 C4 107.96(15) . .
C1 C5 Fe1 70.18(9) . .
C4 C5 Fe1 69.49(9) . .
C1 C5 H5 126.0 . .
C4 C5 H5 126.0 . .
Fe1 C5 H5 126.0 . .
O1 C14 C13 108.15(15) . .
O1 C14 H14A 110.1 . .
C13 C14 H14A 110.1 . .
O1 C14 H14B 110.1 . .
C13 C14 H14B 110.1 . .
H14A C14 H14B 108.4 . .
N1 C12 C13 104.73(15) . .
N1 C12 H12 127.6 . .
C13 C12 H12 127.6 . .
C15 C16 C17 119.55(18) . .
C15 C16 H16 120.2 . .
C17 C16 H16 120.2 . .
N1 C11 C1 111.99(14) . .
N1 C11 H11A 109.2 . .
C1 C11 H11A 109.2 . .
N1 C11 H11B 109.2 . .
C1 C11 H11B 109.2 . .
H11A C11 H11B 107.9 . .
C18 C17 C16 119.66(19) . .
C18 C17 H17 120.2 . .
C16 C17 H17 120.2 . .
C9 C10 C6 108.52(19) . .
C9 C10 Fe1 70.11(11) . .
C6 C10 Fe1 69.97(12) . .
C9 C10 H10 125.7 . .
C6 C10 H10 125.7 . .
Fe1 C10 H10 125.7 . .
C19 C20 C15 120.1(2) . .
C19 C20 H20 119.9 . .
C15 C20 H20 119.9 . .
C9 C8 C7 108.29(19) . .
C9 C8 Fe1 69.94(11) . .
C7 C8 Fe1 69.88(12) . .
C9 C8 H8 125.9 . .
C7 C8 H8 125.9 . .
Fe1 C8 H8 125.9 . .
C10 C6 C7 107.90(19) . .
C10 C6 Fe1 69.64(12) . .
C7 C6 Fe1 69.86(11) . .
C10 C6 H6 126.0 . .
C7 C6 H6 126.0 . .
Fe1 C6 H6 126.0 . .
C4 C3 C2 107.95(16) . .
C4 C3 Fe1 69.29(10) . .
C2 C3 Fe1 70.19(10) . .
C4 C3 H3A 126.0 . .
C2 C3 H3A 126.0 . .
Fe1 C3 H3A 126.0 . .
C10 C9 C8 107.84(19) . .
C10 C9 Fe1 69.70(12) . .
C8 C9 Fe1 69.73(12) . .
C10 C9 H9 126.1 . .
C8 C9 H9 126.1 . .
Fe1 C9 H9 126.1 . .
C18 C19 C20 119.28(19) . .
C18 C19 H19 120.4 . .
C20 C19 H19 120.4 . .
C6 C7 C8 107.4(2) . .
C6 C7 Fe1 69.68(12) . .
C8 C7 Fe1 69.56(11) . .
C6 C7 H7 126.3 . .
C8 C7 H7 126.3 . .
Fe1 C7 H7 126.3 . .

loop_
_geom_bond_atom_site_label_1
_geom_bond_atom_site_label_2
_geom_bond_distance
_geom_bond_site_symmetry_2
Fe1 C10 2.034(2) .
Fe1 C4 2.0371(17) .
Fe1 C8 2.0371(19) .
Fe1 C5 2.0372(17) .
Fe1 C6 2.0388(19) .
Fe1 C9 2.040(2) .
Fe1 C7 2.041(2) .
Fe1 C3 2.0462(18) .
Fe1 C1 2.0530(17) .
Fe1 C2 2.0596(17) .
O1 C15 1.358(2) .
O1 C14 1.425(2) .
N1 C12 1.343(2) .
N1 N2 1.347(2) .
N1 C11 1.459(2) .
C15 C16 1.377(3) .
C15 C20 1.387(3) .
C4 C3 1.421(3) .
C4 C5 1.427(3) .
C4 H4 1.0000 .
N3 N2 1.317(2) .
N3 C13 1.358(2) .
C2 C1 1.424(2) .
C2 C3 1.425(2) .
C2 H2 1.0000 .
O3 N4 1.228(2) .
C18 C19 1.367(3) .
C18 C17 1.371(3) .
C18 N4 1.461(2) .
C13 C12 1.367(2) .
C13 C14 1.482(2) .
N4 O2 1.226(2) .
C1 C5 1.427(2) .
C1 C11 1.499(2) .
C5 H5 1.0000 .
C14 H14A 0.9900 .
C14 H14B 0.9900 .
C12 H12 0.9500 .
C16 C17 1.384(3) .
C16 H16 0.9500 .
C11 H11A 0.9900 .
C11 H11B 0.9900 .
C17 H17 0.9500 .
C10 C9 1.400(3) .
C10 C6 1.406(4) .
C10 H10 1.0000 .
C20 C19 1.377(3) .
C20 H20 0.9500 .
C8 C9 1.405(3) .
C8 C7 1.414(3) .
C8 H8 1.0000 .
C6 C7 1.411(3) .
C6 H6 1.0000 .
C3 H3A 1.0000 .
C9 H9 1.0000 .
C19 H19 0.9500 .
C7 H7 1.0000 .
